data_2223810
loop_
_publ_author_name
'Shafiq, Zahid'
'Yaqub, Muhammad'
'Tahir, M. Nawaz'
'Hussain, Abid'
'Iqbal, M. Saeed'

_publ_section_title <i>N</i>'-[(<i>E</i>)-4-Hydroxy-3-methoxybenzylidene]pyridine-4-carbohydrazide
_journal_coeditor_code HB5177
_journal_issue 11
_journal_name_full 'Acta Crystallographica Section E'
_journal_page_first o2899
_journal_paper_doi 10.1107/S1600536809044134
_journal_volume 65
_journal_year 2009
_chemical_formula_iupac 'C14 H13 N3 O3'
_chemical_formula_moiety 'C14 H13 N3 O3'
_chemical_formula_sum 'C14 H13 N3 O3'
_chemical_formula_weight 271.27
_chemical_name_systematic <i>N</i>'-[(<i>E</i>)-4-Hydroxy-3-methoxybenzylidene]pyridine-4-carbohydrazide
_space_group_IT_number 9
_symmetry_cell_setting monoclinic
_symmetry_space_group_name_Hall 'C -2yc'
_symmetry_space_group_name_H-M 'C 1 c 1'
_atom_sites_solution_hydrogens geom
_atom_sites_solution_primary direct
_atom_sites_solution_secondary difmap
_audit_creation_method SHELXL-97
_cell_angle_alpha 90
_cell_angle_beta 116.716(2)
_cell_angle_gamma 90
_cell_formula_units_Z 4
_cell_length_a 14.8543(10)
_cell_length_b 12.4943(9)
_cell_length_c 7.7162(5)
_cell_measurement_reflns_used 1613
_cell_measurement_temperature 296(2)
_cell_measurement_theta_max 28.66
_cell_measurement_theta_min 2.24
_cell_volume 1279.20(15)
_computing_cell_refinement 'SAINT (Bruker, 2007)'
_computing_data_collection 'APEX2 (Bruker, 2007)'
_computing_data_reduction 'SAINT (Bruker, 2007)'
_computing_molecular_graphics 'ORTEP-3 for Windows (Farrugia, 1997) and PLATON (Spek, 2009)'
_computing_publication_material
;
WinGX (Farrugia, 1999) and PLATON (Spek, 2009)
;
_computing_structure_refinement 'SHELXL97 (Sheldrick, 2008)'
_computing_structure_solution 'SHELXS97 (Sheldrick, 2008)'
_diffrn_ambient_temperature 296(2)
_diffrn_detector_area_resol_mean 7.40
_diffrn_measured_fraction_theta_full 0.999
_diffrn_measured_fraction_theta_max 0.975
_diffrn_measurement_device_type 'Bruker Kappa APEXII CCD'
_diffrn_measurement_method \w
_diffrn_radiation_monochromator graphite
_diffrn_radiation_source 'fine-focus sealed tube'
_diffrn_radiation_type MoK\a
_diffrn_radiation_wavelength 0.71073
_diffrn_reflns_av_R_equivalents 0.0276
_diffrn_reflns_av_sigmaI/netI 0.0227
_diffrn_reflns_limit_h_max 19
_diffrn_reflns_limit_h_min -17
_diffrn_reflns_limit_k_max 16
_diffrn_reflns_limit_k_min -16
_diffrn_reflns_limit_l_max 5
_diffrn_reflns_limit_l_min -10
_diffrn_reflns_number 7060
_diffrn_reflns_theta_full 25.00
_diffrn_reflns_theta_max 28.66
_diffrn_reflns_theta_min 2.24
_diffrn_standards_number 0
_exptl_absorpt_coefficient_mu 0.102
_exptl_absorpt_correction_T_max 0.984
_exptl_absorpt_correction_T_min 0.973
_exptl_absorpt_correction_type multi-scan
_exptl_absorpt_process_details '(SADABS; Bruker, 2005)'
_exptl_crystal_colour yellow
_exptl_crystal_density_diffrn 1.409
_exptl_crystal_density_method 'not measured'
_exptl_crystal_description needle
_exptl_crystal_F_000 568
_exptl_crystal_size_max 0.32
_exptl_crystal_size_mid 0.14
_exptl_crystal_size_min 0.10
_refine_diff_density_max 0.159
_refine_diff_density_min -0.213
_refine_ls_goodness_of_fit_ref 1.037
_refine_ls_hydrogen_treatment constr
_refine_ls_matrix_type full
_refine_ls_number_parameters 183
_refine_ls_number_reflns 1613
_refine_ls_number_restraints 2
_refine_ls_restrained_S_all 1.036
_refine_ls_R_factor_all 0.0402
_refine_ls_R_factor_gt 0.0335
_refine_ls_shift/su_max 0.000
_refine_ls_shift/su_mean 0.000
_refine_ls_structure_factor_coef Fsqd
_refine_ls_weighting_details 'calc w=1/[\s^2^(Fo^2^)+(0.0491P)^2^+0.2451P] where P=(Fo^2^+2Fc^2^)/3'
_refine_ls_weighting_scheme calc
_refine_ls_wR_factor_gt 0.0817
_refine_ls_wR_factor_ref 0.0863
_reflns_number_gt 1431
_reflns_number_total 1613
_reflns_threshold_expression I>2\s(I)
_cod_data_source_file hb5177.cif
_cod_data_source_block I
_cod_original_sg_symbol_H-M 'C c'
_cod_database_code 2223810
_cod_database_fobs_code 2223810

loop_
_symmetry_equiv_pos_site_id
_symmetry_equiv_pos_as_xyz
1 x,y,z
2 x,-y,1/2+z
3 1/2+x,1/2+y,z
4 1/2+x,1/2-y,1/2+z

loop_
_atom_site_aniso_label
_atom_site_aniso_U_11
_atom_site_aniso_U_22
_atom_site_aniso_U_33
_atom_site_aniso_U_12
_atom_site_aniso_U_13
_atom_site_aniso_U_23
O1 0.0372(9) 0.0570(11) 0.0298(8) -0.0070(8) 0.0015(7) 0.0075(7)
O2 0.0341(8) 0.0373(9) 0.0468(9) -0.0080(7) -0.0086(7) 0.0022(8)
O3 0.0347(8) 0.0346(9) 0.0433(9) -0.0031(7) -0.0056(7) 0.0066(7)
N1 0.0238(8) 0.0486(12) 0.0369(10) -0.0013(8) 0.0001(7) -0.0017(8)
N2 0.0252(9) 0.0448(11) 0.0234(8) -0.0053(8) -0.0013(7) 0.0011(7)
N3 0.0233(8) 0.0481(11) 0.0253(8) -0.0042(8) -0.0021(7) -0.0012(8)
C1 0.0226(9) 0.0371(11) 0.0235(9) -0.0011(8) 0.0037(8) -0.0041(8)
C2 0.0317(12) 0.0392(12) 0.0366(11) -0.0011(9) 0.0042(10) 0.0068(10)
C3 0.0302(12) 0.0441(14) 0.0484(13) -0.0087(10) 0.0054(10) 0.0025(11)
C4 0.0258(10) 0.0455(13) 0.0316(10) 0.0017(9) 0.0011(8) 0.0037(9)
C5 0.0260(10) 0.0387(12) 0.0295(10) -0.0028(9) 0.0050(8) -0.0021(9)
C6 0.0242(9) 0.0376(12) 0.0240(9) 0.0021(8) 0.0027(8) -0.0028(8)
C7 0.0257(10) 0.0421(12) 0.0281(10) -0.0004(9) 0.0028(8) 0.0005(9)
C8 0.0230(9) 0.0403(12) 0.0269(9) -0.0028(9) 0.0055(8) -0.0015(9)
C9 0.0280(10) 0.0311(11) 0.0327(10) -0.0059(8) 0.0052(8) 0.0006(8)
C10 0.0258(9) 0.0326(11) 0.0291(9) -0.0010(8) 0.0048(8) 0.0027(8)
C11 0.0242(9) 0.0343(11) 0.0296(10) -0.0037(8) 0.0055(8) -0.0018(8)
C12 0.0323(11) 0.0304(11) 0.0358(11) -0.0033(9) 0.0087(9) -0.0007(9)
C13 0.0295(11) 0.0387(12) 0.0305(10) 0.0035(9) 0.0053(9) 0.0039(9)
C14 0.0352(12) 0.0342(12) 0.0485(13) 0.0013(10) 0.0105(10) 0.0065(10)

loop_
_atom_site_type_symbol
_atom_site_label
_atom_site_fract_x
_atom_site_fract_y
_atom_site_fract_z
_atom_site_U_iso_or_equiv
_atom_site_thermal_displace_type
_atom_site_calc_flag
_atom_site_refinement_flags
_atom_site_occupancy
O O1 0.20978(12) -0.14131(15) 0.1499(2) 0.0464(5) Uani . . 1.000
O O2 0.74733(14) 0.23723(14) 0.7114(3) 0.0495(5) Uani . . 1.000
O O3 0.71022(13) 0.02563(13) 0.6995(3) 0.0462(5) Uani . . 1.000
N N1 -0.10456(14) -0.14377(17) -0.4734(3) 0.0415(6) Uani . . 1.000
N N2 0.24963(13) -0.01999(16) -0.0200(2) 0.0357(5) Uani . . 1.000
N N3 0.34327(13) -0.00082(17) 0.1376(3) 0.0371(5) Uani . . 1.000
C C1 0.08684(14) -0.10723(18) -0.1727(3) 0.0302(6) Uani . . 1.000
C C2 0.03464(17) -0.2001(2) -0.1794(3) 0.0400(7) Uani . . 1.000
C C3 -0.06004(17) -0.2154(2) -0.3320(4) 0.0455(8) Uani . . 1.000
C C4 -0.05475(16) -0.0540(2) -0.4634(3) 0.0387(6) Uani . . 1.000
C C5 0.04083(16) -0.03215(18) -0.3174(3) 0.0342(6) Uani . . 1.000
C C6 0.18841(15) -0.09215(18) -0.0012(3) 0.0317(6) Uani . . 1.000
C C7 0.38334(15) 0.08629(19) 0.1254(3) 0.0355(6) Uani . . 1.000
C C8 0.48092(15) 0.12099(18) 0.2766(3) 0.0322(6) Uani . . 1.000
C C9 0.54708(16) 0.05029(18) 0.4162(3) 0.0338(6) Uani . . 1.000
C C10 0.63784(15) 0.08723(18) 0.5602(3) 0.0320(6) Uani . . 1.000
C C11 0.66190(15) 0.19614(18) 0.5701(3) 0.0318(6) Uani . . 1.000
C C12 0.59690(16) 0.26504(19) 0.4295(3) 0.0353(6) Uani . . 1.000
C C13 0.50728(15) 0.22751(19) 0.2826(3) 0.0360(6) Uani . . 1.000
C C14 0.70271(18) -0.08742(19) 0.6725(4) 0.0424(7) Uani . . 1.000
H H2 0.06282 -0.25144 -0.08249 0.0480 Uiso . . 1.000
H H2A 0.23175 0.01414 -0.12720 0.0428 Uiso . . 1.000
H H2B 0.77967 0.18945 0.78640 0.0594 Uiso . . 1.000
H H3 -0.09420 -0.27850 -0.33636 0.0546 Uiso . . 1.000
H H4 -0.08569 -0.00289 -0.55979 0.0465 Uiso . . 1.000
H H5 0.07325 0.03162 -0.31695 0.0411 Uiso . . 1.000
H H7 0.34970 0.12947 0.01696 0.0425 Uiso . . 1.000
H H9 0.53013 -0.02163 0.41231 0.0405 Uiso . . 1.000
H H12 0.61341 0.33710 0.43342 0.0424 Uiso . . 1.000
H H13 0.46457 0.27431 0.18744 0.0432 Uiso . . 1.000
H H14A 0.70409 -0.10498 0.55254 0.0636 Uiso . . 1.000
H H14B 0.64062 -0.11205 0.66859 0.0636 Uiso . . 1.000
H H14C 0.75836 -0.12140 0.77800 0.0636 Uiso . . 1.000

loop_
_atom_type_symbol
_atom_type_description
_atom_type_scat_dispersion_real
_atom_type_scat_dispersion_imag
_atom_type_scat_source
C C 0.0033 0.0016 'International Tables Vol C Tables 4.2.6.8 and 6.1.1.4'
H H 0.0000 0.0000 'International Tables Vol C Tables 4.2.6.8 and 6.1.1.4'
N N 0.0061 0.0033 'International Tables Vol C Tables 4.2.6.8 and 6.1.1.4'
O O 0.0106 0.0060 'International Tables Vol C Tables 4.2.6.8 and 6.1.1.4'

loop_
_geom_angle_atom_site_label_1
_geom_angle_atom_site_label_2
_geom_angle_atom_site_label_3
_geom_angle_site_symmetry_1
_geom_angle_site_symmetry_2
_geom_angle_site_symmetry_3
_geom_angle
_geom_angle_publ_flag
C10 O3 C14 . . . 117.5(2) no
C11 O2 H2B . . . 109.00 no
C3 N1 C4 . . . 117.5(2) no
N3 N2 C6 . . . 118.82(17) no
N2 N3 C7 . . . 113.6(2) no
C6 N2 H2A . . . 121.00 no
N3 N2 H2A . . . 121.00 no
C2 C1 C5 . . . 118.3(2) no
C2 C1 C6 . . . 117.45(19) no
C5 C1 C6 . . . 124.2(2) no
C1 C2 C3 . . . 119.1(2) no
N1 C3 C2 . . . 123.0(2) no
N1 C4 C5 . . . 123.7(2) no
C1 C5 C4 . . . 118.5(2) no
O1 C6 N2 . . . 123.0(2) no
N2 C6 C1 . . . 116.85(18) no
O1 C6 C1 . . . 120.1(2) no
N3 C7 C8 . . . 121.9(2) no
C7 C8 C13 . . . 118.5(2) no
C7 C8 C9 . . . 122.0(2) no
C9 C8 C13 . . . 119.5(2) no
C8 C9 C10 . . . 120.1(2) no
O3 C10 C9 . . . 125.6(2) no
O3 C10 C11 . . . 114.4(2) no
C9 C10 C11 . . . 120.0(2) no
O2 C11 C12 . . . 118.0(2) no
O2 C11 C10 . . . 122.6(2) no
C10 C11 C12 . . . 119.5(2) no
C11 C12 C13 . . . 120.5(2) no
C8 C13 C12 . . . 120.5(2) no
C1 C2 H2 . . . 120.00 no
C3 C2 H2 . . . 120.00 no
N1 C3 H3 . . . 119.00 no
C2 C3 H3 . . . 119.00 no
N1 C4 H4 . . . 118.00 no
C5 C4 H4 . . . 118.00 no
C1 C5 H5 . . . 121.00 no
C4 C5 H5 . . . 121.00 no
N3 C7 H7 . . . 119.00 no
C8 C7 H7 . . . 119.00 no
C8 C9 H9 . . . 120.00 no
C10 C9 H9 . . . 120.00 no
C11 C12 H12 . . . 120.00 no
C13 C12 H12 . . . 120.00 no
C8 C13 H13 . . . 120.00 no
C12 C13 H13 . . . 120.00 no
O3 C14 H14A . . . 109.00 no
O3 C14 H14B . . . 109.00 no
O3 C14 H14C . . . 109.00 no
H14A C14 H14B . . . 109.00 no
H14A C14 H14C . . . 109.00 no
H14B C14 H14C . . . 110.00 no

loop_
_geom_bond_atom_site_label_1
_geom_bond_atom_site_label_2
_geom_bond_site_symmetry_1
_geom_bond_site_symmetry_2
_geom_bond_distance
_geom_bond_publ_flag
O1 C6 . . 1.227(3) no
O2 C11 . . 1.349(3) no
O3 C10 . . 1.366(3) no
O3 C14 . . 1.425(3) no
O2 H2B . . 0.8200 no
N1 C3 . . 1.334(3) no
N1 C4 . . 1.327(3) no
N2 C6 . . 1.334(3) no
N2 N3 . . 1.396(3) no
N3 C7 . . 1.264(3) no
N2 H2A . . 0.8600 no
C1 C5 . . 1.381(3) no
C1 C2 . . 1.384(3) no
C1 C6 . . 1.506(3) no
C2 C3 . . 1.383(4) no
C4 C5 . . 1.386(3) no
C7 C8 . . 1.459(3) no
C8 C13 . . 1.382(3) no
C8 C9 . . 1.398(3) no
C9 C10 . . 1.385(3) no
C10 C11 . . 1.400(3) no
C11 C12 . . 1.382(3) no
C12 C13 . . 1.386(3) no
C2 H2 . . 0.9300 no
C3 H3 . . 0.9300 no
C4 H4 . . 0.9300 no
C5 H5 . . 0.9300 no
C7 H7 . . 0.9300 no
C9 H9 . . 0.9300 no
C12 H12 . . 0.9300 no
C13 H13 . . 0.9300 no
C14 H14A . . 0.9600 no
C14 H14B . . 0.9600 no
C14 H14C . . 0.9600 no

loop_
_geom_hbond_atom_site_label_D
_geom_hbond_atom_site_label_H
_geom_hbond_atom_site_label_A
_geom_hbond_site_symmetry_A
_geom_hbond_distance_DH
_geom_hbond_distance_HA
_geom_hbond_distance_DA
_geom_hbond_angle_DHA
_geom_hbond_publ_flag
O2 H2B O3 . 0.82 2.25 2.694(2) 114 yes
N2 H2A O1 2_554 0.86 2.25 3.089(2) 164 yes
O2 H2B N1 2_656 0.82 1.96 2.703(3) 150 yes
C5 H5 O1 2_554 0.93 2.55 3.410(3) 153 yes

loop_
_geom_torsion_atom_site_label_1
_geom_torsion_atom_site_label_2
_geom_torsion_atom_site_label_3
_geom_torsion_atom_site_label_4
_geom_torsion_site_symmetry_1
_geom_torsion_site_symmetry_2
_geom_torsion_site_symmetry_3
_geom_torsion_site_symmetry_4
_geom_torsion
_geom_torsion_publ_flag
C14 O3 C10 C9 . . . . 14.0(4) no
C14 O3 C10 C11 . . . . -165.5(2) no
C4 N1 C3 C2 . . . . -0.6(4) no
C3 N1 C4 C5 . . . . 1.3(4) no
C6 N2 N3 C7 . . . . -162.0(2) no
N3 N2 C6 O1 . . . . 1.4(3) no
N3 N2 C6 C1 . . . . 177.92(19) no
N2 N3 C7 C8 . . . . 179.5(2) no
C5 C1 C2 C3 . . . . 1.5(4) no
C6 C1 C2 C3 . . . . 178.3(2) no
C2 C1 C5 C4 . . . . -0.8(3) no
C6 C1 C5 C4 . . . . -177.4(2) no
C2 C1 C6 O1 . . . . -21.5(3) no
C2 C1 C6 N2 . . . . 161.9(2) no
C5 C1 C6 O1 . . . . 155.1(2) no
C5 C1 C6 N2 . . . . -21.5(3) no
C1 C2 C3 N1 . . . . -0.8(4) no
N1 C4 C5 C1 . . . . -0.7(4) no
N3 C7 C8 C9 . . . . 16.8(4) no
N3 C7 C8 C13 . . . . -162.1(2) no
C7 C8 C9 C10 . . . . -178.3(2) no
C13 C8 C9 C10 . . . . 0.6(4) no
C7 C8 C13 C12 . . . . 176.7(2) no
C9 C8 C13 C12 . . . . -2.3(4) no
C8 C9 C10 O3 . . . . -177.3(2) no
C8 C9 C10 C11 . . . . 2.2(4) no
O3 C10 C11 O2 . . . . -3.1(3) no
O3 C10 C11 C12 . . . . 176.2(2) no
C9 C10 C11 O2 . . . . 177.4(2) no
C9 C10 C11 C12 . . . . -3.4(4) no
O2 C11 C12 C13 . . . . -179.0(2) no
C10 C11 C12 C13 . . . . 1.7(4) no
C11 C12 C13 C8 . . . . 1.1(4) no

loop_
_cod_related_entry_id
_cod_related_entry_database
_cod_related_entry_code
1 ChemSpider 11042443
